data_7223084
loop_
_publ_author_name
'Wang, Chao'
'Huang, Ling ling'
'Lu, Min'
'Zhao, Bei'
'Wang, Yaorong'
'Zhang, Yong'
'Shen, Qi'
'Yao, Yingming'

_publ_section_title
;
 Anionic phenoxy-amido rare-earth complexes as efficient catalysts for
 amidation of aldehydes with amines
;
_journal_name_full 'RSC Adv.'
_journal_paper_doi 10.1039/C5RA20285J
_journal_year 2015
_chemical_formula_moiety 'C56 H86 F2 Li2 N3 O4 Si2 Y'
_chemical_formula_sum 'C56 H86 F2 Li2 N3 O4 Si2 Y'
_chemical_formula_weight 1062.25
_chemical_name_systematic
; 
 ? 
;
_space_group_IT_number 110
_symmetry_cell_setting tetragonal
_symmetry_Int_Tables_number 110
_symmetry_space_group_name_Hall 'I 4bw -2c'
_symmetry_space_group_name_H-M 'I 41 c d'
_atom_sites_solution_hydrogens geom
_atom_sites_solution_primary direct
_atom_sites_solution_secondary difmap
_audit_creation_method SHELXL-97
_audit_update_record
;
2015-07-14 deposited with the CCDC.
2015-10-28 downloaded from the CCDC.
;
_cell_angle_alpha 90.00
_cell_angle_beta 90.00
_cell_angle_gamma 90.00
_cell_formula_units_Z 8
_cell_length_a 21.1754(19)
_cell_length_b 21.1754(19)
_cell_length_c 26.984(3)
_cell_measurement_reflns_used 11633
_cell_measurement_temperature 223(2)
_cell_measurement_theta_max 27.5
_cell_measurement_theta_min 3.0
_cell_volume 12100(2)
_computing_cell_refinement CrystalClear
_computing_data_collection CrystalClear
_computing_data_reduction CrystalStructure
_computing_structure_refinement 'SHELXL-97 (Sheldrick, 1997)'
_computing_structure_solution 'SHELXS-97 (Sheldrick, 1990)'
_diffrn_ambient_temperature 223(2)
_diffrn_detector_area_resol_mean 14.63
_diffrn_measured_fraction_theta_full 0.994
_diffrn_measured_fraction_theta_max 0.994
_diffrn_measurement_device_type 'Rigaku Saturn'
_diffrn_measurement_method \w
_diffrn_radiation_monochromator graphite
_diffrn_radiation_source 'fine-focus sealed tube'
_diffrn_radiation_type MoK\a
_diffrn_radiation_wavelength 0.71075
_diffrn_reflns_av_R_equivalents 0.0577
_diffrn_reflns_av_sigmaI/netI 0.0762
_diffrn_reflns_limit_h_max 19
_diffrn_reflns_limit_h_min -25
_diffrn_reflns_limit_k_max 12
_diffrn_reflns_limit_k_min -25
_diffrn_reflns_limit_l_max 32
_diffrn_reflns_limit_l_min -22
_diffrn_reflns_number 13836
_diffrn_reflns_theta_full 25.50
_diffrn_reflns_theta_max 25.50
_diffrn_reflns_theta_min 3.04
_exptl_absorpt_coefficient_mu 1.052
_exptl_absorpt_correction_T_max 0.445
_exptl_absorpt_correction_T_min 0.277
_exptl_absorpt_correction_type multi-scan
_exptl_absorpt_process_details 'Jacobson, R. (1998) Private communication'
_exptl_crystal_colour yellow
_exptl_crystal_density_diffrn 1.166
_exptl_crystal_density_method 'not measured'
_exptl_crystal_description prism
_exptl_crystal_F_000 4528
_exptl_crystal_size_max 0.90
_exptl_crystal_size_mid 0.60
_exptl_crystal_size_min 0.40
_refine_diff_density_max 0.591
_refine_diff_density_min -0.427
_refine_diff_density_rms 0.058
_refine_ls_abs_structure_details 'Flack H D (1983), Acta Cryst. A39, 876-881'
_refine_ls_abs_structure_Flack -0.043(15)
_refine_ls_extinction_method none
_refine_ls_goodness_of_fit_ref 1.035
_refine_ls_hydrogen_treatment constr
_refine_ls_matrix_type full
_refine_ls_number_parameters 298
_refine_ls_number_reflns 4733
_refine_ls_number_restraints 11
_refine_ls_restrained_S_all 1.044
_refine_ls_R_factor_all 0.0818
_refine_ls_R_factor_gt 0.0599
_refine_ls_shift/su_max 0.000
_refine_ls_shift/su_mean 0.000
_refine_ls_structure_factor_coef Fsqd
_refine_ls_weighting_details 'calc w=1/[\s^2^(Fo^2^)+(0.0703P)^2^+0.0000P] where P=(Fo^2^+2Fc^2^)/3'
_refine_ls_weighting_scheme calc
_refine_ls_wR_factor_gt 0.1410
_refine_ls_wR_factor_ref 0.1539
_reflns_number_gt 3529
_reflns_number_total 4733
_reflns_threshold_expression >2sigma(I)
_cod_data_source_file c5ra20285j2.cif
_cod_data_source_block complex1
_cod_database_code 7223084

loop_
_symmetry_equiv_pos_as_xyz
'x, y, z'
'-y, x+1/2, z+1/4'
'-x+1/2, -y+1/2, z+1/2'
'y+1/2, -x, z+3/4'
'-x, y, z+1/2'
'y, x+1/2, z+3/4'
'x+1/2, -y+1/2, z'
'-y+1/2, -x, z+1/4'
'x+1/2, y+1/2, z+1/2'
'-y+1/2, x+1, z+3/4'
'-x+1, -y+1, z+1'
'y+1, -x+1/2, z+5/4'
'-x+1/2, y+1/2, z+1'
'y+1/2, x+1, z+5/4'
'x+1, -y+1, z+1/2'
'-y+1, -x+1/2, z+3/4'

loop_
_atom_site_label
_atom_site_type_symbol
_atom_site_fract_x
_atom_site_fract_y
_atom_site_fract_z
_atom_site_U_iso_or_equiv
_atom_site_adp_type
_atom_site_occupancy
_atom_site_symmetry_multiplicity
_atom_site_calc_flag
_atom_site_refinement_flags
_atom_site_disorder_assembly
_atom_site_disorder_group
Y1 Y 0.5000 0.5000 0.53654(8) 0.0354(2) Uani 1 2 d S . .
Si1 Si 0.43142(9) 0.51712(9) 0.65067(6) 0.0618(5) Uani 1 1 d . . .
F1 F 0.18135(19) 0.3888(2) 0.5455(2) 0.1035(15) Uani 1 1 d . . .
O1 O 0.49221(15) 0.60084(16) 0.51369(14) 0.0405(9) Uani 1 1 d . . .
O2 O 0.5692(3) 0.6348(2) 0.40795(18) 0.0880(16) Uani 1 1 d D . .
N1 N 0.4101(2) 0.4899(2) 0.48656(18) 0.0469(12) Uani 1 1 d . . .
N2 N 0.5000 0.5000 0.6197(3) 0.0435(19) Uani 1 2 d S . .
C1 C 0.4403(2) 0.6342(2) 0.49902(19) 0.0399(12) Uani 1 1 d . . .
C2 C 0.4286(2) 0.6969(2) 0.51625(19) 0.0399(12) Uani 1 1 d . . .
C3 C 0.3737(3) 0.7253(2) 0.4990(2) 0.0449(13) Uani 1 1 d . . .
H3 H 0.3651 0.7664 0.5102 0.054 Uiso 1 1 calc R . .
C4 C 0.3302(3) 0.6979(2) 0.4665(2) 0.0496(14) Uani 1 1 d . . .
C5 C 0.3448(3) 0.6382(3) 0.4499(2) 0.0480(14) Uani 1 1 d . . .
H5 H 0.3181 0.6188 0.4266 0.058 Uiso 1 1 calc R . .
C6 C 0.3976(3) 0.6058(2) 0.4664(2) 0.0453(14) Uani 1 1 d . . .
C7 C 0.4749(3) 0.7317(2) 0.5492(2) 0.0488(15) Uani 1 1 d . . .
C8 C 0.5385(3) 0.7395(3) 0.5228(3) 0.0674(19) Uani 1 1 d . . .
H8A H 0.5572 0.6983 0.5172 0.101 Uiso 1 1 calc R . .
H8B H 0.5666 0.7646 0.5433 0.101 Uiso 1 1 calc R . .
H8C H 0.5321 0.7606 0.4913 0.101 Uiso 1 1 calc R . .
C9 C 0.4526(3) 0.7987(3) 0.5631(2) 0.0591(16) Uani 1 1 d . . .
H9A H 0.4477 0.8237 0.5332 0.089 Uiso 1 1 calc R . .
H9B H 0.4836 0.8184 0.5846 0.089 Uiso 1 1 calc R . .
H9C H 0.4124 0.7961 0.5802 0.089 Uiso 1 1 calc R . .
C10 C 0.4853(3) 0.6966(3) 0.5981(2) 0.0588(16) Uani 1 1 d . . .
H10A H 0.4468 0.6977 0.6175 0.088 Uiso 1 1 calc R . .
H10B H 0.5191 0.7168 0.6165 0.088 Uiso 1 1 calc R . .
H10C H 0.4966 0.6531 0.5913 0.088 Uiso 1 1 calc R . .
C11 C 0.2699(4) 0.7325(3) 0.4506(4) 0.0900(14) Uani 1 1 d . . .
C12 C 0.2330(4) 0.6975(3) 0.4123(3) 0.0900(14) Uani 1 1 d . . .
H12A H 0.1958 0.7218 0.4034 0.135 Uiso 1 1 calc R . .
H12B H 0.2201 0.6569 0.4255 0.135 Uiso 1 1 calc R . .
H12C H 0.2590 0.6911 0.3832 0.135 Uiso 1 1 calc R . .
C13 C 0.2300(4) 0.7395(4) 0.4974(4) 0.0900(14) Uani 1 1 d . . .
H13A H 0.2545 0.7607 0.5228 0.135 Uiso 1 1 calc R . .
H13B H 0.2174 0.6981 0.5091 0.135 Uiso 1 1 calc R . .
H13C H 0.1926 0.7643 0.4899 0.135 Uiso 1 1 calc R . .
C14 C 0.2820(4) 0.7966(3) 0.4312(4) 0.0900(14) Uani 1 1 d . . .
H14A H 0.3054 0.7937 0.4004 0.135 Uiso 1 1 calc R . .
H14B H 0.3064 0.8205 0.4552 0.135 Uiso 1 1 calc R . .
H14C H 0.2421 0.8178 0.4252 0.135 Uiso 1 1 calc R . .
C15 C 0.4119(3) 0.5389(2) 0.4479(2) 0.0490(14) Uani 1 1 d . . .
H15A H 0.3813 0.5279 0.4221 0.059 Uiso 1 1 calc R . .
H15B H 0.4540 0.5387 0.4327 0.059 Uiso 1 1 calc R . .
C16 C 0.3506(3) 0.4662(2) 0.4996(2) 0.0474(14) Uani 1 1 d . . .
C17 C 0.2929(3) 0.4836(3) 0.4775(3) 0.0541(16) Uani 1 1 d . . .
H17 H 0.2928 0.5136 0.4518 0.065 Uiso 1 1 calc R . .
C18 C 0.2369(3) 0.4574(3) 0.4929(3) 0.073(2) Uani 1 1 d . . .
H18 H 0.1986 0.4693 0.4778 0.087 Uiso 1 1 calc R . .
C19 C 0.2375(3) 0.4141(3) 0.5302(3) 0.070(2) Uani 1 1 d . . .
C20 C 0.2921(4) 0.3954(3) 0.5530(3) 0.0706(19) Uani 1 1 d . . .
H20 H 0.2914 0.3655 0.5787 0.085 Uiso 1 1 calc R . .
C21 C 0.3477(3) 0.4213(3) 0.5372(3) 0.0585(15) Uani 1 1 d . . .
H21 H 0.3855 0.4082 0.5524 0.070 Uiso 1 1 calc R . .
C22 C 0.4421(4) 0.5713(4) 0.7058(3) 0.090(2) Uani 1 1 d . . .
H22A H 0.4768 0.5561 0.7261 0.134 Uiso 1 1 calc R . .
H22B H 0.4037 0.5719 0.7253 0.134 Uiso 1 1 calc R . .
H22C H 0.4515 0.6137 0.6943 0.134 Uiso 1 1 calc R . .
C23 C 0.3915(4) 0.4441(3) 0.6749(3) 0.086(2) Uani 1 1 d . . .
H23A H 0.3948 0.4106 0.6506 0.129 Uiso 1 1 calc R . .
H23B H 0.3473 0.4532 0.6813 0.129 Uiso 1 1 calc R . .
H23C H 0.4117 0.4310 0.7055 0.129 Uiso 1 1 calc R . .
C24 C 0.3736(3) 0.5586(3) 0.6094(3) 0.0682(18) Uani 1 1 d . . .
H24A H 0.3862 0.6023 0.6054 0.102 Uiso 1 1 calc R . .
H24B H 0.3319 0.5569 0.6243 0.102 Uiso 1 1 calc R . .
H24C H 0.3726 0.5381 0.5773 0.102 Uiso 1 1 calc R . .
C25 C 0.5473(8) 0.6936(7) 0.3879(6) 0.096(2) Uiso 0.50 1 d PD A 1
H25A H 0.5590 0.7286 0.4097 0.115 Uiso 0.50 1 calc PR A 1
H25B H 0.5012 0.6931 0.3845 0.115 Uiso 0.50 1 calc PR A 1
C25' C 0.5226(7) 0.6716(8) 0.3821(6) 0.096(2) Uiso 0.50 1 d PD A 2
H25C H 0.5213 0.7151 0.3944 0.115 Uiso 0.50 1 calc PR A 2
H25D H 0.4805 0.6527 0.3852 0.115 Uiso 0.50 1 calc PR A 2
C26 C 0.5775(8) 0.7012(8) 0.3387(6) 0.096(2) Uiso 0.50 1 d PD A 1
H26A H 0.5918 0.7448 0.3340 0.115 Uiso 0.50 1 calc PR A 1
H26B H 0.5478 0.6906 0.3121 0.115 Uiso 0.50 1 calc PR A 1
C26' C 0.5449(8) 0.6691(9) 0.3315(6) 0.096(2) Uiso 0.50 1 d PD A 2
H26C H 0.5159 0.6432 0.3118 0.115 Uiso 0.50 1 calc PR A 2
H26D H 0.5446 0.7119 0.3176 0.115 Uiso 0.50 1 calc PR A 2
C27 C 0.6329(8) 0.6565(7) 0.3383(7) 0.096(2) Uiso 0.50 1 d PD A 1
H27A H 0.6694 0.6739 0.3558 0.115 Uiso 0.50 1 calc PR A 1
H27B H 0.6451 0.6446 0.3045 0.115 Uiso 0.50 1 calc PR A 1
C27' C 0.6072(8) 0.6436(9) 0.3277(6) 0.096(2) Uiso 0.50 1 d PD A 2
H27C H 0.6377 0.6770 0.3202 0.115 Uiso 0.50 1 calc PR A 2
H27D H 0.6090 0.6118 0.3014 0.115 Uiso 0.50 1 calc PR A 2
C28 C 0.6026(8) 0.6010(7) 0.3666(6) 0.096(2) Uiso 0.50 1 d PD A 1
H28A H 0.5728 0.5776 0.3457 0.115 Uiso 0.50 1 calc PR A 1
H28B H 0.6346 0.5719 0.3794 0.115 Uiso 0.50 1 calc PR A 1
C28' C 0.6218(8) 0.6141(9) 0.3771(6) 0.096(2) Uiso 0.50 1 d PD A 2
H28C H 0.6231 0.5679 0.3747 0.115 Uiso 0.50 1 calc PR A 2
H28D H 0.6621 0.6293 0.3902 0.115 Uiso 0.50 1 calc PR A 2
Li1 Li 0.5599(5) 0.6000(5) 0.4704(4) 0.062(3) Uani 1 1 d . . .

loop_
_atom_site_aniso_label
_atom_site_aniso_U_11
_atom_site_aniso_U_22
_atom_site_aniso_U_33
_atom_site_aniso_U_23
_atom_site_aniso_U_13
_atom_site_aniso_U_12
Y1 0.0342(4) 0.0381(4) 0.0338(4) 0.000 0.000 0.0034(3)
Si1 0.0754(12) 0.0682(11) 0.0420(9) -0.0105(9) 0.0132(8) -0.0175(10)
F1 0.079(3) 0.092(3) 0.140(4) -0.006(3) 0.003(3) -0.032(2)
O1 0.045(2) 0.034(2) 0.043(2) -0.0031(16) -0.0020(16) 0.0102(16)
O2 0.119(4) 0.080(3) 0.064(3) 0.031(2) 0.033(3) 0.047(3)
N1 0.050(3) 0.036(3) 0.054(3) 0.000(2) -0.008(2) 0.002(2)
N2 0.053(4) 0.052(4) 0.026(4) 0.000 0.000 -0.009(3)
C1 0.047(3) 0.039(3) 0.034(3) 0.004(2) 0.003(2) 0.008(2)
C2 0.046(3) 0.034(3) 0.040(3) 0.001(2) 0.006(2) 0.008(2)
C3 0.052(3) 0.031(3) 0.052(3) -0.003(2) -0.003(3) 0.009(2)
C4 0.050(4) 0.042(3) 0.057(4) 0.002(3) -0.003(3) 0.010(3)
C5 0.049(3) 0.049(3) 0.046(3) -0.007(3) -0.008(3) 0.004(3)
C6 0.049(3) 0.040(3) 0.047(4) -0.005(3) -0.001(3) 0.010(3)
C7 0.050(3) 0.032(3) 0.065(4) -0.013(3) 0.000(3) 0.003(2)
C8 0.064(4) 0.056(4) 0.083(5) -0.018(3) 0.005(3) -0.010(3)
C9 0.068(4) 0.052(4) 0.057(4) -0.013(3) -0.007(3) 0.000(3)
C10 0.073(4) 0.056(4) 0.048(4) -0.003(3) -0.009(3) 0.000(3)
C11 0.073(3) 0.065(2) 0.132(4) -0.003(2) -0.030(2) 0.022(2)
C12 0.073(3) 0.065(2) 0.132(4) -0.003(2) -0.030(2) 0.022(2)
C13 0.073(3) 0.065(2) 0.132(4) -0.003(2) -0.030(2) 0.022(2)
C14 0.073(3) 0.065(2) 0.132(4) -0.003(2) -0.030(2) 0.022(2)
C15 0.055(4) 0.035(3) 0.057(4) -0.007(3) -0.012(3) 0.005(2)
C16 0.058(4) 0.032(3) 0.053(4) -0.012(3) -0.011(3) 0.001(3)
C17 0.049(4) 0.042(3) 0.071(4) -0.008(3) -0.014(3) 0.009(3)
C18 0.049(4) 0.060(4) 0.110(6) -0.005(4) -0.016(4) -0.005(3)
C19 0.052(4) 0.063(4) 0.096(6) -0.018(4) -0.001(4) -0.023(3)
C20 0.089(5) 0.054(4) 0.068(5) -0.002(3) -0.015(4) -0.012(4)
C21 0.061(4) 0.048(3) 0.067(4) -0.003(3) -0.014(3) -0.005(3)
C22 0.102(6) 0.093(6) 0.073(5) -0.031(4) 0.011(4) -0.014(5)
C23 0.093(6) 0.088(6) 0.078(5) 0.004(4) 0.033(4) -0.028(4)
C24 0.065(4) 0.067(4) 0.072(5) -0.017(3) 0.018(3) -0.007(3)
Li1 0.066(7) 0.047(6) 0.074(7) 0.025(5) 0.031(6) 0.010(5)

loop_
_atom_type_symbol
_atom_type_description
_atom_type_scat_dispersion_real
_atom_type_scat_dispersion_imag
_atom_type_scat_source
C C 0.0033 0.0016 'International Tables Vol C Tables 4.2.6.8 and 6.1.1.4'
H H 0.0000 0.0000 'International Tables Vol C Tables 4.2.6.8 and 6.1.1.4'
N N 0.0061 0.0033 'International Tables Vol C Tables 4.2.6.8 and 6.1.1.4'
O O 0.0106 0.0060 'International Tables Vol C Tables 4.2.6.8 and 6.1.1.4'
Y Y -2.7962 3.5667 'International Tables Vol C Tables 4.2.6.8 and 6.1.1.4'
F F 0.0171 0.0103 'International Tables Vol C Tables 4.2.6.8 and 6.1.1.4'
Si Si 0.0817 0.0704 'International Tables Vol C Tables 4.2.6.8 and 6.1.1.4'
Li Li -0.0003 0.0001 'International Tables Vol C Tables 4.2.6.8 and 6.1.1.4'

loop_
_geom_angle_atom_site_label_1
_geom_angle_atom_site_label_2
_geom_angle_atom_site_label_3
_geom_angle
_geom_angle_site_symmetry_1
_geom_angle_site_symmetry_3
O1 Y1 O1 147.9(2) 11_554 .
O1 Y1 N2 106.06(11) 11_554 .
O1 Y1 N2 106.06(11) . .
O1 Y1 N1 82.42(14) 11_554 11_554
O1 Y1 N1 79.26(14) . 11_554
N2 Y1 N1 125.13(13) . 11_554
O1 Y1 N1 79.26(14) 11_554 .
O1 Y1 N1 82.42(14) . .
N2 Y1 N1 125.13(13) . .
N1 Y1 N1 109.7(3) 11_554 .
O1 Y1 Li1 37.1(2) 11_554 11_554
O1 Y1 Li1 118.2(2) . 11_554
N2 Y1 Li1 125.9(2) . 11_554
N1 Y1 Li1 93.7(3) 11_554 11_554
N1 Y1 Li1 42.3(2) . 11_554
O1 Y1 Si1 96.66(11) 11_554 11_554
O1 Y1 Si1 112.43(11) . 11_554
N2 Y1 Si1 25.92(4) . 11_554
N1 Y1 Si1 100.52(13) 11_554 11_554
N1 Y1 Si1 148.50(14) . 11_554
Li1 Y1 Si1 129.1(2) 11_554 11_554
N2 Si1 C23 112.2(3) . .
N2 Si1 C24 111.3(3) . .
C23 Si1 C24 107.3(3) . .
N2 Si1 C22 114.2(3) . .
C23 Si1 C22 106.2(3) . .
C24 Si1 C22 105.1(4) . .
C1 O1 Li1 116.5(5) . .
C1 O1 Y1 129.5(3) . .
Li1 O1 Y1 96.2(3) . .
C25 O2 C25' 29.0(9) . .
C25 O2 C28' 107.0(10) . .
C25' O2 C28' 114.2(10) . .
C25 O2 C28 106.6(10) . .
C25' O2 C28 102.8(10) . .
C28' O2 C28 22.0(10) . .
C25 O2 Li1 131.0(8) . .
C25' O2 Li1 125.9(8) . .
C28' O2 Li1 118.7(8) . .
C28 O2 Li1 122.4(8) . .
C16 N1 C15 117.1(4) . .
C16 N1 Li1 90.0(4) . 11_554
C15 N1 Li1 119.6(5) . 11_554
C16 N1 Y1 128.2(4) . .
C15 N1 Y1 108.8(3) . .
Li1 N1 Y1 87.4(3) 11_554 .
Si1 N2 Si1 121.7(5) 11_554 .
Si1 N2 Y1 119.2(2) 11_554 .
Si1 N2 Y1 119.2(2) . .
O1 C1 C6 118.6(4) . .
O1 C1 C2 121.7(4) . .
C6 C1 C2 119.6(4) . .
C3 C2 C1 116.0(5) . .
C3 C2 C7 121.8(4) . .
C1 C2 C7 122.1(4) . .
C2 C3 C4 125.6(5) . .
C2 C3 H3 117.2 . .
C4 C3 H3 117.2 . .
C5 C4 C3 116.0(5) . .
C5 C4 C11 122.2(6) . .
C3 C4 C11 121.8(5) . .
C4 C5 C6 122.0(5) . .
C4 C5 H5 119.0 . .
C6 C5 H5 119.0 . .
C5 C6 C1 120.7(5) . .
C5 C6 C15 120.8(5) . .
C1 C6 C15 118.5(5) . .
C2 C7 C10 111.3(4) . .
C2 C7 C8 110.5(5) . .
C10 C7 C8 109.1(5) . .
C2 C7 C9 113.0(5) . .
C10 C7 C9 106.3(5) . .
C8 C7 C9 106.4(5) . .
C7 C8 H8A 109.5 . .
C7 C8 H8B 109.5 . .
H8A C8 H8B 109.5 . .
C7 C8 H8C 109.5 . .
H8A C8 H8C 109.5 . .
H8B C8 H8C 109.5 . .
C7 C9 H9A 109.5 . .
C7 C9 H9B 109.5 . .
H9A C9 H9B 109.5 . .
C7 C9 H9C 109.5 . .
H9A C9 H9C 109.5 . .
H9B C9 H9C 109.5 . .
C7 C10 H10A 109.5 . .
C7 C10 H10B 109.5 . .
H10A C10 H10B 109.5 . .
C7 C10 H10C 109.5 . .
H10A C10 H10C 109.5 . .
H10B C10 H10C 109.5 . .
C14 C11 C12 107.5(8) . .
C14 C11 C13 107.4(7) . .
C12 C11 C13 109.2(7) . .
C14 C11 C4 113.2(6) . .
C12 C11 C4 113.2(6) . .
C13 C11 C4 106.0(7) . .
C11 C12 H12A 109.5 . .
C11 C12 H12B 109.5 . .
H12A C12 H12B 109.5 . .
C11 C12 H12C 109.5 . .
H12A C12 H12C 109.5 . .
H12B C12 H12C 109.5 . .
C11 C13 H13A 109.5 . .
C11 C13 H13B 109.5 . .
H13A C13 H13B 109.5 . .
C11 C13 H13C 109.5 . .
H13A C13 H13C 109.5 . .
H13B C13 H13C 109.5 . .
C11 C14 H14A 109.5 . .
C11 C14 H14B 109.5 . .
H14A C14 H14B 109.5 . .
C11 C14 H14C 109.5 . .
H14A C14 H14C 109.5 . .
H14B C14 H14C 109.5 . .
N1 C15 C6 114.5(5) . .
N1 C15 H15A 108.6 . .
C6 C15 H15A 108.6 . .
N1 C15 H15B 108.6 . .
C6 C15 H15B 108.6 . .
H15A C15 H15B 107.6 . .
C21 C16 N1 118.0(5) . .
C21 C16 C17 116.6(6) . .
N1 C16 C17 125.4(5) . .
C21 C16 Li1 83.1(4) . 11_554
N1 C16 Li1 55.7(4) . 11_554
C17 C16 Li1 132.3(5) . 11_554
C18 C17 C16 121.1(6) . .
C18 C17 H17 119.4 . .
C16 C17 H17 119.4 . .
C19 C18 C17 119.0(6) . .
C19 C18 H18 120.5 . .
C17 C18 H18 120.5 . .
F1 C19 C18 118.6(6) . .
F1 C19 C20 119.1(7) . .
C18 C19 C20 122.4(6) . .
C19 C20 C21 118.2(7) . .
C19 C20 H20 120.9 . .
C21 C20 H20 120.9 . .
C20 C21 C16 122.6(6) . .
C20 C21 Li1 139.9(5) . 11_554
C16 C21 Li1 66.1(4) . 11_554
C20 C21 H21 118.7 . .
C16 C21 H21 118.7 . .
Li1 C21 H21 68.0 11_554 .
Si1 C22 H22A 109.5 . .
Si1 C22 H22B 109.5 . .
H22A C22 H22B 109.5 . .
Si1 C22 H22C 109.5 . .
H22A C22 H22C 109.5 . .
H22B C22 H22C 109.5 . .
Si1 C23 H23A 109.5 . .
Si1 C23 H23B 109.5 . .
H23A C23 H23B 109.5 . .
Si1 C23 H23C 109.5 . .
H23A C23 H23C 109.5 . .
H23B C23 H23C 109.5 . .
Si1 C24 H24A 109.5 . .
Si1 C24 H24B 109.5 . .
H24A C24 H24B 109.5 . .
Si1 C24 H24C 109.5 . .
H24A C24 H24C 109.5 . .
H24B C24 H24C 109.5 . .
O2 C25 C26 107.0(12) . .
O2 C25 H25A 110.3 . .
C26 C25 H25A 110.3 . .
O2 C25 H25B 110.3 . .
C26 C25 H25B 110.3 . .
H25A C25 H25B 108.6 . .
O2 C25' C26' 102.4(12) . .
O2 C25' H25C 111.3 . .
C26' C25' H25C 111.3 . .
O2 C25' H25D 111.3 . .
C26' C25' H25D 111.3 . .
H25C C25' H25D 109.2 . .
C25 C26 C27 105.9(14) . .
C25 C26 H26A 110.5 . .
C27 C26 H26A 110.5 . .
C25 C26 H26B 110.5 . .
C27 C26 H26B 110.5 . .
H26A C26 H26B 108.7 . .
C27' C26' C25' 112.5(14) . .
C27' C26' H26C 109.1 . .
C25' C26' H26C 109.1 . .
C27' C26' H26D 109.1 . .
C25' C26' H26D 109.1 . .
H26C C26' H26D 107.8 . .
C26 C27 C28 98.7(13) . .
C26 C27 H27A 112.0 . .
C28 C27 H27A 112.0 . .
C26 C27 H27B 112.0 . .
C28 C27 H27B 112.0 . .
H27A C27 H27B 109.7 . .
C26' C27' C28' 106.4(14) . .
C26' C27' H27C 110.4 . .
C28' C27' H27C 110.4 . .
C26' C27' H27D 110.4 . .
C28' C27' H27D 110.4 . .
H27C C27' H27D 108.6 . .
O2 C28 C27 101.6(12) . .
O2 C28 H28A 111.5 . .
C27 C28 H28A 111.5 . .
O2 C28 H28B 111.5 . .
C27 C28 H28B 111.5 . .
H28A C28 H28B 109.3 . .
O2 C28' C27' 102.9(12) . .
O2 C28' H28C 111.2 . .
C27' C28' H28C 111.2 . .
O2 C28' H28D 111.2 . .
C27' C28' H28D 111.2 . .
H28C C28' H28D 109.1 . .
O2 Li1 O1 130.8(6) . .
O2 Li1 N1 122.1(6) . 11_554
O1 Li1 N1 96.6(4) . 11_554
O2 Li1 C16 115.7(5) . 11_554
O1 Li1 C16 113.3(5) . 11_554
N1 Li1 C16 34.3(2) 11_554 11_554
O2 Li1 C21 126.8(5) . 11_554
O1 Li1 C21 98.1(5) . 11_554
N1 Li1 C21 58.6(3) 11_554 11_554
C16 Li1 C21 30.8(2) 11_554 11_554

loop_
_geom_bond_atom_site_label_1
_geom_bond_atom_site_label_2
_geom_bond_distance
_geom_bond_site_symmetry_2
Y1 O1 2.229(3) 11_554
Y1 O1 2.229(3) .
Y1 N2 2.244(8) .
Y1 N1 2.344(5) 11_554
Y1 N1 2.344(5) .
Y1 Li1 3.046(9) 11_554
Y1 Si1 3.424(3) 11_554
Si1 N2 1.714(4) .
Si1 C23 1.880(7) .
Si1 C24 1.874(7) .
Si1 C22 1.893(7) .
F1 C19 1.368(7) .
O1 C1 1.367(6) .
O1 Li1 1.850(10) .
O2 C25 1.434(14) .
O2 C25' 1.437(14) .
O2 C28' 1.459(14) .
O2 C28 1.502(14) .
O2 Li1 1.850(11) .
N1 C16 1.400(7) .
N1 C15 1.471(7) .
N1 Li1 2.053(11) 11_554
N2 Si1 1.714(4) 11_554
C1 C6 1.397(7) .
C1 C2 1.427(7) .
C2 C3 1.389(7) .
C2 C7 1.515(7) .
C3 C4 1.397(8) .
C3 H3 0.9400 .
C4 C5 1.378(7) .
C4 C11 1.533(9) .
C5 C6 1.386(8) .
C5 H5 0.9400 .
C6 C15 1.532(7) .
C7 C10 1.531(8) .
C7 C8 1.532(8) .
C7 C9 1.542(7) .
C8 H8A 0.9700 .
C8 H8B 0.9700 .
C8 H8C 0.9700 .
C9 H9A 0.9700 .
C9 H9B 0.9700 .
C9 H9C 0.9700 .
C10 H10A 0.9700 .
C10 H10B 0.9700 .
C10 H10C 0.9700 .
C11 C14 1.477(11) .
C11 C12 1.493(11) .
C11 C13 1.527(14) .
C12 H12A 0.9700 .
C12 H12B 0.9700 .
C12 H12C 0.9700 .
C13 H13A 0.9700 .
C13 H13B 0.9700 .
C13 H13C 0.9700 .
C14 H14A 0.9700 .
C14 H14B 0.9700 .
C14 H14C 0.9700 .
C15 H15A 0.9800 .
C15 H15B 0.9800 .
C16 C21 1.392(8) .
C16 C17 1.409(8) .
C16 Li1 2.485(12) 11_554
C17 C18 1.374(9) .
C17 H17 0.9400 .
C18 C19 1.363(10) .
C18 H18 0.9400 .
C19 C20 1.368(9) .
C20 C21 1.366(9) .
C20 H20 0.9400 .
C21 Li1 2.699(14) 11_554
C21 H21 0.9400 .
C22 H22A 0.9700 .
C22 H22B 0.9700 .
C22 H22C 0.9700 .
C23 H23A 0.9700 .
C23 H23B 0.9700 .
C23 H23C 0.9700 .
C24 H24A 0.9700 .
C24 H24B 0.9700 .
C24 H24C 0.9700 .
C25 C26 1.483(15) .
C25 H25A 0.9800 .
C25 H25B 0.9800 .
C25' C26' 1.445(16) .
C25' H25C 0.9800 .
C25' H25D 0.9800 .
C26 C27 1.506(16) .
C26 H26A 0.9800 .
C26 H26B 0.9800 .
C26' C27' 1.430(15) .
C26' H26C 0.9800 .
C26' H26D 0.9800 .
C27 C28 1.543(16) .
C27 H27A 0.9800 .
C27 H27B 0.9800 .
C27' C28' 1.504(16) .
C27' H27C 0.9800 .
C27' H27D 0.9800 .
C28 H28A 0.9800 .
C28 H28B 0.9800 .
C28' H28C 0.9800 .
C28' H28D 0.9800 .
Li1 N1 2.053(11) 11_554
Li1 C16 2.485(12) 11_554
Li1 C21 2.699(14) 11_554

loop_
_geom_torsion_atom_site_label_1
_geom_torsion_atom_site_label_2
_geom_torsion_atom_site_label_3
_geom_torsion_atom_site_label_4
_geom_torsion
_geom_torsion_site_symmetry_1
_geom_torsion_site_symmetry_4
O1 Y1 O1 C1 81.2(4) 11_554 .
N2 Y1 O1 C1 -98.8(4) . .
N1 Y1 O1 C1 137.5(4) 11_554 .
N1 Y1 O1 C1 25.6(4) . .
Li1 Y1 O1 C1 49.0(5) 11_554 .
Si1 Y1 O1 C1 -125.5(4) 11_554 .
O1 Y1 O1 Li1 -50.9(4) 11_554 .
N2 Y1 O1 Li1 129.1(4) . .
N1 Y1 O1 Li1 5.4(4) 11_554 .
N1 Y1 O1 Li1 -106.5(4) . .
Li1 Y1 O1 Li1 -83.1(6) 11_554 .
Si1 Y1 O1 Li1 102.4(4) 11_554 .
O1 Y1 N1 C16 83.2(4) 11_554 .
O1 Y1 N1 C16 -123.3(4) . .
N2 Y1 N1 C16 -19.0(5) . .
N1 Y1 N1 C16 161.0(5) 11_554 .
Li1 Y1 N1 C16 88.0(5) 11_554 .
Si1 Y1 N1 C16 -2.0(6) 11_554 .
O1 Y1 N1 C15 -125.3(4) 11_554 .
O1 Y1 N1 C15 28.2(3) . .
N2 Y1 N1 C15 132.6(3) . .
N1 Y1 N1 C15 -47.4(3) 11_554 .
Li1 Y1 N1 C15 -120.5(5) 11_554 .
Si1 Y1 N1 C15 149.5(3) 11_554 .
O1 Y1 N1 Li1 -4.8(4) 11_554 11_554
O1 Y1 N1 Li1 148.7(4) . 11_554
N2 Y1 N1 Li1 -107.0(4) . 11_554
N1 Y1 N1 Li1 73.0(4) 11_554 11_554
Si1 Y1 N1 Li1 -90.0(4) 11_554 11_554
C23 Si1 N2 Si1 -78.3(3) . 11_554
C24 Si1 N2 Si1 161.4(2) . 11_554
C22 Si1 N2 Si1 42.6(3) . 11_554
C23 Si1 N2 Y1 101.7(3) . .
C24 Si1 N2 Y1 -18.6(2) . .
C22 Si1 N2 Y1 -137.4(3) . .
O1 Y1 N2 Si1 71.57(11) 11_554 11_554
O1 Y1 N2 Si1 -108.43(11) . 11_554
N1 Y1 N2 Si1 -20.42(14) 11_554 11_554
N1 Y1 N2 Si1 159.58(14) . 11_554
Li1 Y1 N2 Si1 106.9(2) 11_554 11_554
O1 Y1 N2 Si1 -108.43(11) 11_554 .
O1 Y1 N2 Si1 71.57(11) . .
N1 Y1 N2 Si1 159.58(14) 11_554 .
N1 Y1 N2 Si1 -20.42(14) . .
Li1 Y1 N2 Si1 -73.1(2) 11_554 .
Si1 Y1 N2 Si1 180.000(2) 11_554 .
Li1 O1 C1 C6 81.6(7) . .
Y1 O1 C1 C6 -42.9(7) . .
Li1 O1 C1 C2 -98.7(6) . .
Y1 O1 C1 C2 136.8(4) . .
O1 C1 C2 C3 -179.2(5) . .
C6 C1 C2 C3 0.6(7) . .
O1 C1 C2 C7 3.9(8) . .
C6 C1 C2 C7 -176.3(5) . .
C1 C2 C3 C4 -0.5(8) . .
C7 C2 C3 C4 176.4(5) . .
C2 C3 C4 C5 -1.4(9) . .
C2 C3 C4 C11 178.4(6) . .
C3 C4 C5 C6 3.4(8) . .
C11 C4 C5 C6 -176.5(7) . .
C4 C5 C6 C1 -3.4(9) . .
C4 C5 C6 C15 178.9(5) . .
O1 C1 C6 C5 -178.9(5) . .
C2 C1 C6 C5 1.3(8) . .
O1 C1 C6 C15 -1.2(8) . .
C2 C1 C6 C15 179.0(5) . .
C3 C2 C7 C10 122.7(5) . .
C1 C2 C7 C10 -60.6(7) . .
C3 C2 C7 C8 -116.0(6) . .
C1 C2 C7 C8 60.7(7) . .
C3 C2 C7 C9 3.1(8) . .
C1 C2 C7 C9 179.9(5) . .
C5 C4 C11 C14 -128.1(8) . .
C3 C4 C11 C14 52.1(11) . .
C5 C4 C11 C12 -5.3(11) . .
C3 C4 C11 C12 174.8(7) . .
C5 C4 C11 C13 114.4(7) . .
C3 C4 C11 C13 -65.4(8) . .
C16 N1 C15 C6 81.6(6) . .
Li1 N1 C15 C6 -171.5(5) 11_554 .
Y1 N1 C15 C6 -73.5(5) . .
C5 C6 C15 N1 -116.0(6) . .
C1 C6 C15 N1 66.2(7) . .
C15 N1 C16 C21 -178.1(5) . .
Li1 N1 C16 C21 58.2(6) 11_554 .
Y1 N1 C16 C21 -28.5(7) . .
C15 N1 C16 C17 2.7(7) . .
Li1 N1 C16 C17 -121.0(6) 11_554 .
Y1 N1 C16 C17 152.2(4) . .
C15 N1 C16 Li1 123.7(6) . 11_554
Y1 N1 C16 Li1 -86.7(4) . 11_554
C21 C16 C17 C18 0.5(8) . .
N1 C16 C17 C18 179.7(5) . .
Li1 C16 C17 C18 106.4(8) 11_554 .
C16 C17 C18 C19 0.1(9) . .
C17 C18 C19 F1 179.4(6) . .
C17 C18 C19 C20 -0.2(10) . .
F1 C19 C20 C21 -179.9(6) . .
C18 C19 C20 C21 -0.2(10) . .
C19 C20 C21 C16 0.9(9) . .
C19 C20 C21 Li1 -89.9(9) . 11_554
N1 C16 C21 C20 179.7(5) . .
C17 C16 C21 C20 -1.0(9) . .
Li1 C16 C21 C20 -135.3(6) 11_554 .
N1 C16 C21 Li1 -45.0(4) . 11_554
C17 C16 C21 Li1 134.3(5) . 11_554
C25' O2 C25 C26 -97(3) . .
C28' O2 C25 C26 12.1(18) . .
C28 O2 C25 C26 -10.9(17) . .
Li1 O2 C25 C26 170.8(11) . .
C25 O2 C25' C26' 86(2) . .
C28' O2 C25' C26' 4.7(18) . .
C28 O2 C25' C26' -15.2(16) . .
Li1 O2 C25' C26' -162.4(11) . .
O2 C25 C26 C27 -18.1(19) . .
O2 C25' C26' C27' -11(2) . .
C25 C26 C27 C28 38.1(18) . .
C25' C26' C27' C28' 13(2) . .
C25 O2 C28 C27 34.7(16) . .
C25' O2 C28 C27 64.4(15) . .
C28' O2 C28 C27 -60(3) . .
Li1 O2 C28 C27 -146.8(10) . .
C26 C27 C28 O2 -43.5(16) . .
C25 O2 C28' C27' -27.4(18) . .
C25' O2 C28' C27' 2.6(19) . .
C28 O2 C28' C27' 65(3) . .
Li1 O2 C28' C27' 170.7(11) . .
C26' C27' C28' O2 -9(2) . .
C25 O2 Li1 O1 38.1(16) . .
C25' O2 Li1 O1 1.5(15) . .
C28' O2 Li1 O1 -165.1(11) . .
C28 O2 Li1 O1 -139.9(11) . .
C25 O2 Li1 N1 174.2(11) . 11_554
C25' O2 Li1 N1 137.5(11) . 11_554
C28' O2 Li1 N1 -29.1(13) . 11_554
C28 O2 Li1 N1 -3.8(13) . 11_554
C25 O2 Li1 C16 -147.1(11) . 11_554
C25' O2 Li1 C16 176.2(10) . 11_554
C28' O2 Li1 C16 9.6(12) . 11_554
C28 O2 Li1 C16 34.9(12) . 11_554
C25 O2 Li1 C21 -113.2(12) . 11_554
C25' O2 Li1 C21 -149.9(10) . 11_554
C28' O2 Li1 C21 43.5(13) . 11_554
C28 O2 Li1 C21 68.8(12) . 11_554
C1 O1 Li1 O2 -2.6(10) . .
Y1 O1 Li1 O2 137.6(8) . .
C1 O1 Li1 N1 -146.3(4) . 11_554
Y1 O1 Li1 N1 -6.0(5) . 11_554
C1 O1 Li1 C16 -177.4(4) . 11_554
Y1 O1 Li1 C16 -37.2(5) . 11_554
C1 O1 Li1 C21 154.6(4) . 11_554
Y1 O1 Li1 C21 -65.2(3) . 11_554
